data_7706322
loop_
_publ_author_name
'Deorukhkar, Neel'
'Besnard, C\'eline'
'Gu\'en\'ee, Laure'
'Piguet, Claude'

_publ_section_title
;
 Tuning spin-crossover transition temperatures in non-symmetrical
 homoleptic meridional/facial [Fe(didentate)<sub>3</sub>]<sup>2+</sup>
 complexes: what for and who cares about it?
;
_journal_issue 4
_journal_name_full 'Dalton transactions (Cambridge, England : 2003)'
_journal_page_first 1206
_journal_page_last 1223
_journal_paper_doi 10.1039/d0dt03828h
_journal_volume 50
_journal_year 2021
_chemical_formula_moiety 'C12 H10 N4'
_chemical_formula_sum 'C12 H10 N4'
_chemical_formula_weight 210.24
_space_group_crystal_system orthorhombic
_space_group_IT_number 61
_space_group_name_Hall '-P 2ac 2ab'
_space_group_name_H-M_alt 'P b c a'
_atom_sites_solution_hydrogens geom
_atom_sites_solution_primary dual
_audit_creation_date 2019-04-11
_audit_creation_method
;
Olex2 1.2
(compiled 2018.05.29 svn.r3508 for OlexSys, GUI svn.r5506)
;
_audit_update_record
;
2020-10-30 deposited with the CCDC.	2020-12-15 downloaded from the CCDC.
;
_cell_angle_alpha 90
_cell_angle_beta 90
_cell_angle_gamma 90
_cell_formula_units_Z 16
_cell_length_a 16.9371(3)
_cell_length_b 9.58870(10)
_cell_length_c 25.1582(4)
_cell_measurement_reflns_used 5754
_cell_measurement_temperature 180.01(10)
_cell_measurement_theta_max 70.6520
_cell_measurement_theta_min 4.3670
_cell_volume 4085.81(11)
_computing_cell_refinement 'CrysAlisPro 1.171.40.43a (Rigaku OD, 2019)'
_computing_data_collection 'CrysAlisPro 1.171.40.43a (Rigaku OD, 2019)'
_computing_data_reduction 'CrysAlisPro 1.171.40.43a (Rigaku OD, 2019)'
_computing_molecular_graphics 'Olex2 (Dolomanov et al., 2009)'
_computing_publication_material 'Olex2 (Dolomanov et al., 2009)'
_computing_structure_refinement 'ShelXL (Sheldrick, 2015)'
_computing_structure_solution 'ShelXT (Sheldrick, 2015)'
_diffrn_ambient_environment N~2~
_diffrn_ambient_temperature 180.01(10)
_diffrn_detector 'CCD plate'
_diffrn_detector_area_resol_mean 10.4670
_diffrn_detector_type Atlas
_diffrn_measured_fraction_theta_full 1.000
_diffrn_measured_fraction_theta_max 0.994
_diffrn_measurement_details
;
List of Runs (angles in degrees, time in seconds):

  # Type    Start    End  Width  t~exp~   \w     \q     \k     \f   Frames
#--------------------------------------------------------------------------
  1  \w   -115.00 -17.00   1.00   10.00    --  -41.71 -38.00  90.00   98
  2  \w     23.00  75.00   1.00   10.00    --   41.71-125.00 -60.00   52
  3  \w      2.00  29.00   1.00   10.00    --   41.71 -99.00 -30.00   27
  4  \w    119.00 173.00   1.00   40.00    --  100.00 125.00 -30.00   54
  5  \w     28.00 129.00   1.00   40.00    --  100.00 -61.00   0.00  101
  6  \w    119.00 171.00   1.00   40.00    --  100.00 125.00 -90.00   52
  7  \w     65.00 118.00   1.00   40.00    --  100.00 -45.00-150.00   53
  8  \w     38.00 106.00   1.00   40.00    --  100.00-125.00  30.00   68
  9  \w    151.00 176.00   1.00   40.00    --  100.00 114.00 -65.00   25
 10  \w     95.00 173.00   1.00   40.00    --  100.00  15.00 -90.00   78
;
_diffrn_measurement_device 'four-circle diffractometer'
_diffrn_measurement_device_type 'SuperNova, Dual, Cu at home/near, Atlas'
_diffrn_measurement_method '\w scans'
_diffrn_orient_matrix_type 'CrysAlisPro convention (1999,Acta A55,543-557)'
_diffrn_orient_matrix_UB_11 0.0323581000
_diffrn_orient_matrix_UB_12 0.0613515000
_diffrn_orient_matrix_UB_13 -0.0522825000
_diffrn_orient_matrix_UB_21 0.0834563000
_diffrn_orient_matrix_UB_22 0.0049252000
_diffrn_orient_matrix_UB_23 0.0242579000
_diffrn_orient_matrix_UB_31 0.0160853000
_diffrn_orient_matrix_UB_32 -0.1483782000
_diffrn_orient_matrix_UB_33 -0.0207391000
_diffrn_radiation_monochromator mirror
_diffrn_radiation_probe x-ray
_diffrn_radiation_type CuK\a
_diffrn_radiation_wavelength 1.54184
_diffrn_reflns_av_R_equivalents 0.0259
_diffrn_reflns_av_unetI/netI 0.0180
_diffrn_reflns_Laue_measured_fraction_full 1.000
_diffrn_reflns_Laue_measured_fraction_max 0.994
_diffrn_reflns_limit_h_max 20
_diffrn_reflns_limit_h_min -16
_diffrn_reflns_limit_k_max 8
_diffrn_reflns_limit_k_min -11
_diffrn_reflns_limit_l_max 25
_diffrn_reflns_limit_l_min -30
_diffrn_reflns_number 15128
_diffrn_reflns_point_group_measured_fraction_full 1.000
_diffrn_reflns_point_group_measured_fraction_max 0.994
_diffrn_reflns_theta_full 67.684
_diffrn_reflns_theta_max 70.689
_diffrn_reflns_theta_min 3.514
_diffrn_source 'micro-focus sealed X-ray tube'
_diffrn_source_type 'SuperNova (Cu) X-ray Source'
_exptl_absorpt_coefficient_mu 0.696
_exptl_absorpt_correction_T_max 1.000
_exptl_absorpt_correction_T_min 0.838
_exptl_absorpt_correction_type gaussian
_exptl_absorpt_process_details
;
CrysAlisPro 1.171.40.43a (Rigaku Oxford Diffraction, 2019)
Numerical absorption correction based on gaussian integration over
			a multifaceted crystal model
Empirical absorption correction using spherical harmonics,
 implemented in SCALE3 ABSPACK scaling algorithm.
;
_exptl_crystal_colour colourless
_exptl_crystal_colour_primary colourless
_exptl_crystal_density_diffrn 1.367
_exptl_crystal_description plate
_exptl_crystal_F_000 1760
_exptl_crystal_size_max 0.192
_exptl_crystal_size_mid 0.085
_exptl_crystal_size_min 0.018
_refine_diff_density_max 0.136
_refine_diff_density_min -0.236
_refine_diff_density_rms 0.044
_refine_ls_extinction_method none
_refine_ls_goodness_of_fit_ref 1.063
_refine_ls_hydrogen_treatment constr
_refine_ls_matrix_type full
_refine_ls_number_parameters 291
_refine_ls_number_reflns 3894
_refine_ls_number_restraints 0
_refine_ls_restrained_S_all 1.063
_refine_ls_R_factor_all 0.0518
_refine_ls_R_factor_gt 0.0402
_refine_ls_shift/su_max 0.001
_refine_ls_shift/su_mean 0.000
_refine_ls_structure_factor_coef Fsqd
_refine_ls_weighting_details 'w=1/[\s^2^(Fo^2^)+(0.0528P)^2^+0.6927P] where P=(Fo^2^+2Fc^2^)/3'
_refine_ls_weighting_scheme calc
_refine_ls_wR_factor_gt 0.0964
_refine_ls_wR_factor_ref 0.1061
_reflns_Friedel_coverage 0.000
_reflns_number_gt 3150
_reflns_number_total 3894
_reflns_threshold_expression 'I > 2\s(I)'
_cod_data_source_file d0dt03828h2.cif
_cod_data_source_block L6
_cod_depositor_comments 'Adding full bibliography for 7706322--7706338.cif.'
_cod_database_code 7706322
_shelx_shelxl_version_number 2017/1
_chemical_oxdiff_formula 'C12 H10 N4'
_shelx_space_group_comment
;
The symmetry employed for this shelxl refinement is uniquely defined
by the following loop, which should always be used as a source of
symmetry information in preference to the above space-group names.
They are only intended as comments.
;
_reflns_odcompleteness_completeness 99.93
_reflns_odcompleteness_iscentric 1
_reflns_odcompleteness_theta 66.97
_olex2_refinement_description
;
1. Fixed Uiso
 At 1.2 times of:
  All C(H) groups
 At 1.5 times of:
  All C(H,H,H) groups
2.a Aromatic/amide H refined with riding coordinates:
 C6(H6), C7(H7), C9(H9), C16(H16), C14(H14), C8(H8), C15(H15), C36(H36),
 C26(H26), C27(H27), C29(H29), C34(H34), C28(H28), C35(H35)
2.b Idealised Me refined as rotating group:
 C11(H11A,H11B,H11C), C31(H31A,H31B,H31C)
;
_olex2_submission_special_instructions 'No special instructions were received'
_oxdiff_exptl_absorpt_empirical_details
;
Empirical correction (ABSPACK) includes:
- Absorption correction using spherical harmonics
- Frame scaling
;
_oxdiff_exptl_absorpt_empirical_full_max 1.709
_oxdiff_exptl_absorpt_empirical_full_min 0.796

loop_
_space_group_symop_operation_xyz
'x, y, z'
'-x+1/2, -y, z+1/2'
'-x, y+1/2, -z+1/2'
'x+1/2, -y+1/2, -z'
'-x, -y, -z'
'x-1/2, y, -z-1/2'
'x, -y-1/2, z-1/2'
'-x-1/2, y-1/2, z'

loop_
_atom_site_label
_atom_site_type_symbol
_atom_site_fract_x
_atom_site_fract_y
_atom_site_fract_z
_atom_site_U_iso_or_equiv
_atom_site_adp_type
_atom_site_occupancy
_atom_site_site_symmetry_order
_atom_site_calc_flag
_atom_site_refinement_flags_posn
_atom_site_refinement_flags_adp
_atom_site_refinement_flags_occupancy
_atom_site_disorder_assembly
_atom_site_disorder_group
C11 C 0.56721(8) 0.74883(15) 0.52103(6) 0.0452(3) Uani 1 1 d . . . . .
H11A H 0.601462 0.824974 0.509050 0.068 Uiso 1 1 calc GR . . . .
H11B H 0.572853 0.669112 0.496947 0.068 Uiso 1 1 calc GR . . . .
H11C H 0.582365 0.720876 0.557081 0.068 Uiso 1 1 calc GR . . . .
N1 N 0.37512(7) 0.92144(12) 0.53568(5) 0.0399(3) Uani 1 1 d . . . . .
C12 C 0.45083(8) 0.90725(13) 0.54654(5) 0.0353(3) Uani 1 1 d . . . . .
C5 C 0.35758(8) 0.81318(14) 0.50179(6) 0.0387(3) Uani 1 1 d . . . . .
N2 N 0.48500(7) 0.79590(11) 0.52103(4) 0.0365(3) Uani 1 1 d . . . . .
C13 C 0.49264(8) 1.00324(14) 0.58288(5) 0.0386(3) Uani 1 1 d . . . . .
C6 C 0.28593(9) 0.77766(15) 0.47798(6) 0.0471(3) Uani 1 1 d . . . . .
H6 H 0.239791 0.831837 0.483882 0.056 Uiso 1 1 calc R . . . .
C10 C 0.42545(8) 0.73318(13) 0.49207(6) 0.0378(3) Uani 1 1 d . . . . .
N4 N 0.56721(7) 0.97406(14) 0.59539(5) 0.0467(3) Uani 1 1 d . . . . .
N3 N 0.45043(8) 1.11244(14) 0.60013(5) 0.0488(3) Uani 1 1 d . . . . .
C7 C 0.28409(10) 0.66220(16) 0.44582(7) 0.0524(4) Uani 1 1 d . . . . .
H7 H 0.235821 0.635403 0.429521 0.063 Uiso 1 1 calc R . . . .
C9 C 0.42392(9) 0.61712(14) 0.45887(6) 0.0458(3) Uani 1 1 d . . . . .
H9 H 0.470092 0.563913 0.451896 0.055 Uiso 1 1 calc R . . . .
C16 C 0.60278(10) 1.06387(19) 0.62812(6) 0.0554(4) Uani 1 1 d . . . . .
H16 H 0.655931 1.046466 0.638207 0.067 Uiso 1 1 calc R . . . .
C14 C 0.48827(12) 1.20038(19) 0.63242(7) 0.0599(4) Uani 1 1 d . . . . .
H14 H 0.460960 1.279967 0.645362 0.072 Uiso 1 1 calc R . . . .
C8 C 0.35222(10) 0.58330(16) 0.43665(7) 0.0517(4) Uani 1 1 d . . . . .
H8 H 0.348855 0.503634 0.414312 0.062 Uiso 1 1 calc R . . . .
C15 C 0.56597(12) 1.1797(2) 0.64772(7) 0.0610(5) Uani 1 1 d . . . . .
H15 H 0.592350 1.242988 0.670709 0.073 Uiso 1 1 calc R . . . .
C36 C 0.73373(10) 0.3227(2) 0.36215(8) 0.0723(6) Uani 1 1 d . . . . .
H36 H 0.781033 0.278212 0.351037 0.087 Uiso 1 1 calc R . . . .
N21 N 0.45978(7) 0.38047(14) 0.34033(5) 0.0456(3) Uani 1 1 d . . . . .
C32 C 0.52496(8) 0.30836(15) 0.33236(5) 0.0382(3) Uani 1 1 d . . . . .
C25 C 0.40279(9) 0.31175(17) 0.31104(5) 0.0452(3) Uani 1 1 d . . . . .
N22 N 0.51445(7) 0.19589(12) 0.29913(4) 0.0402(3) Uani 1 1 d . . . . .
C33 C 0.60149(8) 0.34788(15) 0.35647(5) 0.0384(3) Uani 1 1 d . . . . .
C26 C 0.32272(10) 0.3431(2) 0.30479(7) 0.0613(5) Uani 1 1 d . . . . .
H26 H 0.299648 0.421651 0.321787 0.074 Uiso 1 1 calc R . . . .
C30 C 0.43570(9) 0.19729(16) 0.28510(5) 0.0426(3) Uani 1 1 d . . . . .
C31 C 0.56990(10) 0.08819(17) 0.28212(7) 0.0541(4) Uani 1 1 d . . . . .
H31A H 0.604090 0.125424 0.254088 0.081 Uiso 1 1 calc GR . . . .
H31B H 0.540545 0.007774 0.268424 0.081 Uiso 1 1 calc GR . . . .
H31C H 0.602267 0.059066 0.312442 0.081 Uiso 1 1 calc GR . . . .
N24 N 0.66547(8) 0.28322(18) 0.33952(6) 0.0668(4) Uani 1 1 d . . . . .
N23 N 0.59922(8) 0.44718(17) 0.39277(6) 0.0621(4) Uani 1 1 d . . . . .
C27 C 0.27859(11) 0.2560(2) 0.27306(7) 0.0680(5) Uani 1 1 d . . . . .
H27 H 0.223942 0.274583 0.268353 0.082 Uiso 1 1 calc R . . . .
C29 C 0.39108(10) 0.10916(19) 0.25282(6) 0.0550(4) Uani 1 1 d . . . . .
H29 H 0.413895 0.031216 0.235286 0.066 Uiso 1 1 calc R . . . .
C34 C 0.66892(10) 0.4823(2) 0.41354(8) 0.0701(5) Uani 1 1 d . . . . .
H34 H 0.670006 0.553867 0.439642 0.084 Uiso 1 1 calc R . . . .
C28 C 0.31199(11) 0.1412(2) 0.24770(7) 0.0642(5) Uani 1 1 d . . . . .
H28 H 0.279445 0.083342 0.226269 0.077 Uiso 1 1 calc R . . . .
C35 C 0.73850(10) 0.42175(19) 0.39958(6) 0.0547(4) Uani 1 1 d . . . . .
H35 H 0.787279 0.447928 0.415329 0.066 Uiso 1 1 calc R . . . .

loop_
_atom_site_aniso_label
_atom_site_aniso_U_11
_atom_site_aniso_U_22
_atom_site_aniso_U_33
_atom_site_aniso_U_23
_atom_site_aniso_U_13
_atom_site_aniso_U_12
C11 0.0343(7) 0.0417(7) 0.0597(9) 0.0014(7) -0.0021(6) 0.0072(6)
N1 0.0343(6) 0.0410(6) 0.0442(6) -0.0033(5) 0.0042(5) -0.0006(5)
C12 0.0357(7) 0.0362(6) 0.0340(6) 0.0039(5) 0.0044(5) -0.0012(5)
C5 0.0373(7) 0.0352(6) 0.0437(7) -0.0001(6) 0.0036(6) -0.0016(5)
N2 0.0326(6) 0.0325(5) 0.0444(6) 0.0035(5) 0.0006(5) 0.0012(4)
C13 0.0424(7) 0.0405(7) 0.0330(6) 0.0052(6) 0.0033(5) -0.0042(6)
C6 0.0341(7) 0.0468(8) 0.0603(9) -0.0035(7) 0.0008(6) 0.0007(6)
C10 0.0345(7) 0.0331(6) 0.0458(7) 0.0051(6) 0.0006(6) -0.0032(5)
N4 0.0438(7) 0.0528(7) 0.0434(6) 0.0044(5) -0.0054(5) -0.0046(6)
N3 0.0510(7) 0.0525(7) 0.0429(6) -0.0083(6) 0.0017(5) -0.0013(6)
C7 0.0427(8) 0.0484(8) 0.0661(10) -0.0060(7) -0.0073(7) -0.0057(7)
C9 0.0438(8) 0.0334(7) 0.0603(9) -0.0027(6) 0.0010(7) 0.0032(6)
C16 0.0523(10) 0.0671(10) 0.0470(8) 0.0026(8) -0.0113(7) -0.0067(8)
C14 0.0723(12) 0.0599(10) 0.0476(8) -0.0146(8) -0.0006(8) -0.0003(9)
C8 0.0529(9) 0.0392(7) 0.0631(10) -0.0084(7) -0.0039(7) -0.0034(7)
C15 0.0708(12) 0.0687(11) 0.0433(8) -0.0102(8) -0.0107(8) -0.0137(9)
C36 0.0354(9) 0.0991(14) 0.0824(13) -0.0287(12) -0.0085(8) 0.0039(9)
N21 0.0356(6) 0.0603(7) 0.0409(6) -0.0054(6) -0.0017(5) -0.0017(5)
C32 0.0363(7) 0.0481(7) 0.0302(6) 0.0015(5) 0.0018(5) -0.0050(6)
C25 0.0358(7) 0.0643(9) 0.0355(7) 0.0013(7) -0.0019(6) -0.0069(7)
N22 0.0385(6) 0.0483(6) 0.0338(5) -0.0011(5) 0.0006(5) -0.0052(5)
C33 0.0350(7) 0.0492(7) 0.0310(6) 0.0029(6) 0.0011(5) -0.0049(6)
C26 0.0394(8) 0.0918(13) 0.0528(9) -0.0080(9) -0.0047(7) -0.0005(9)
C30 0.0411(8) 0.0553(8) 0.0313(6) 0.0045(6) -0.0013(5) -0.0122(7)
C31 0.0537(9) 0.0547(9) 0.0538(9) -0.0101(7) 0.0021(7) 0.0010(7)
N24 0.0365(7) 0.0909(11) 0.0731(9) -0.0329(9) -0.0050(7) 0.0021(7)
N23 0.0408(7) 0.0778(9) 0.0677(9) -0.0298(8) -0.0038(6) -0.0039(7)
C27 0.0405(9) 0.1087(15) 0.0547(9) 0.0005(11) -0.0089(7) -0.0116(10)
C29 0.0577(10) 0.0637(9) 0.0434(8) -0.0012(7) -0.0081(7) -0.0157(8)
C34 0.0479(10) 0.0935(14) 0.0690(11) -0.0358(11) -0.0060(8) -0.0108(9)
C28 0.0548(10) 0.0882(13) 0.0497(9) 0.0035(9) -0.0144(8) -0.0266(10)
C35 0.0398(8) 0.0778(11) 0.0465(8) -0.0023(8) -0.0070(6) -0.0122(8)

loop_
_atom_type_symbol
_atom_type_description
_atom_type_scat_dispersion_real
_atom_type_scat_dispersion_imag
_atom_type_scat_source
C C 0.0181 0.0091 'International Tables Vol C Tables 4.2.6.8 and 6.1.1.4'
H H 0.0000 0.0000 'International Tables Vol C Tables 4.2.6.8 and 6.1.1.4'
N N 0.0311 0.0180 'International Tables Vol C Tables 4.2.6.8 and 6.1.1.4'

loop_
_exptl_crystal_face_index_h
_exptl_crystal_face_index_k
_exptl_crystal_face_index_l
_exptl_crystal_face_perp_dist
1 0 0 0.0143
-1 0 0 0.0033
0 -1 0 0.0736
0 0 -1 0.0426
0 0 1 0.0426
0 1 -2 0.0685

loop_
_geom_angle_atom_site_label_1
_geom_angle_atom_site_label_2
_geom_angle_atom_site_label_3
_geom_angle
_geom_angle_site_symmetry_1
_geom_angle_site_symmetry_3
_geom_angle_publ_flag
H11A C11 H11B 109.5 . . ?
H11A C11 H11C 109.5 . . ?
H11B C11 H11C 109.5 . . ?
N2 C11 H11A 109.5 . . ?
N2 C11 H11B 109.5 . . ?
N2 C11 H11C 109.5 . . ?
C12 N1 C5 105.11(11) . . ?
N1 C12 N2 113.16(12) . . ?
N1 C12 C13 122.01(12) . . ?
N2 C12 C13 124.83(12) . . ?
N1 C5 C6 129.64(13) . . ?
N1 C5 C10 110.08(12) . . ?
C6 C5 C10 120.27(13) . . ?
C12 N2 C11 129.84(12) . . ?
C12 N2 C10 106.08(11) . . ?
C10 N2 C11 124.06(11) . . ?
N4 C13 C12 118.02(12) . . ?
N4 C13 N3 126.43(13) . . ?
N3 C13 C12 115.55(13) . . ?
C5 C6 H6 121.0 . . ?
C7 C6 C5 118.03(14) . . ?
C7 C6 H6 121.0 . . ?
N2 C10 C5 105.55(12) . . ?
N2 C10 C9 132.68(13) . . ?
C9 C10 C5 121.76(13) . . ?
C13 N4 C16 116.00(14) . . ?
C14 N3 C13 115.75(14) . . ?
C6 C7 H7 119.5 . . ?
C6 C7 C8 121.00(15) . . ?
C8 C7 H7 119.5 . . ?
C10 C9 H9 121.7 . . ?
C8 C9 C10 116.66(14) . . ?
C8 C9 H9 121.7 . . ?
N4 C16 H16 118.6 . . ?
N4 C16 C15 122.76(16) . . ?
C15 C16 H16 118.6 . . ?
N3 C14 H14 118.8 . . ?
N3 C14 C15 122.34(17) . . ?
C15 C14 H14 118.8 . . ?
C7 C8 H8 118.9 . . ?
C9 C8 C7 122.25(14) . . ?
C9 C8 H8 118.9 . . ?
C16 C15 C14 116.73(15) . . ?
C16 C15 H15 121.6 . . ?
C14 C15 H15 121.6 . . ?
N24 C36 H36 118.3 . . ?
C35 C36 H36 118.3 . . ?
C35 C36 N24 123.36(17) . . ?
C32 N21 C25 104.70(12) . . ?
N21 C32 N22 113.28(12) . . ?
N21 C32 C33 122.46(13) . . ?
N22 C32 C33 124.25(12) . . ?
N21 C25 C26 129.43(15) . . ?
N21 C25 C30 110.25(13) . . ?
C30 C25 C26 120.32(14) . . ?
C32 N22 C30 105.83(12) . . ?
C32 N22 C31 130.48(12) . . ?
C30 N22 C31 123.62(12) . . ?
N24 C33 C32 117.80(13) . . ?
N24 C33 N23 125.92(14) . . ?
N23 C33 C32 116.28(13) . . ?
C25 C26 H26 121.3 . . ?
C27 C26 C25 117.48(18) . . ?
C27 C26 H26 121.3 . . ?
C25 C30 C29 122.23(15) . . ?
N22 C30 C25 105.94(12) . . ?
N22 C30 C29 131.83(15) . . ?
N22 C31 H31A 109.5 . . ?
N22 C31 H31B 109.5 . . ?
N22 C31 H31C 109.5 . . ?
H31A C31 H31B 109.5 . . ?
H31A C31 H31C 109.5 . . ?
H31B C31 H31C 109.5 . . ?
C33 N24 C36 115.93(15) . . ?
C33 N23 C34 115.30(15) . . ?
C26 C27 H27 119.2 . . ?
C26 C27 C28 121.67(17) . . ?
C28 C27 H27 119.2 . . ?
C30 C29 H29 121.8 . . ?
C28 C29 C30 116.44(17) . . ?
C28 C29 H29 121.8 . . ?
N23 C34 H34 118.0 . . ?
N23 C34 C35 123.91(16) . . ?
C35 C34 H34 118.0 . . ?
C27 C28 H28 119.1 . . ?
C29 C28 C27 121.85(16) . . ?
C29 C28 H28 119.1 . . ?
C36 C35 C34 115.58(15) . . ?
C36 C35 H35 122.2 . . ?
C34 C35 H35 122.2 . . ?

loop_
_geom_bond_atom_site_label_1
_geom_bond_atom_site_label_2
_geom_bond_distance
_geom_bond_site_symmetry_2
_geom_bond_publ_flag
C11 H11A 0.9800 . ?
C11 H11B 0.9800 . ?
C11 H11C 0.9800 . ?
C11 N2 1.4637(17) . ?
N1 C12 1.3180(18) . ?
N1 C5 1.3758(18) . ?
C12 N2 1.3736(17) . ?
C12 C13 1.4781(19) . ?
C5 C6 1.395(2) . ?
C5 C10 1.4035(19) . ?
N2 C10 1.3821(18) . ?
C13 N4 1.3313(19) . ?
C13 N3 1.3401(19) . ?
C6 H6 0.9500 . ?
C6 C7 1.372(2) . ?
C10 C9 1.392(2) . ?
N4 C16 1.335(2) . ?
N3 C14 1.335(2) . ?
C7 H7 0.9500 . ?
C7 C8 1.399(2) . ?
C9 H9 0.9500 . ?
C9 C8 1.376(2) . ?
C16 H16 0.9500 . ?
C16 C15 1.366(3) . ?
C14 H14 0.9500 . ?
C14 C15 1.385(3) . ?
C8 H8 0.9500 . ?
C15 H15 0.9500 . ?
C36 H36 0.9500 . ?
C36 N24 1.343(2) . ?
C36 C35 1.340(2) . ?
N21 C32 1.3180(19) . ?
N21 C25 1.3815(19) . ?
C32 N22 1.3761(18) . ?
C32 C33 1.4804(19) . ?
C25 C26 1.398(2) . ?
C25 C30 1.393(2) . ?
N22 C30 1.3798(19) . ?
N22 C31 1.460(2) . ?
C33 N24 1.319(2) . ?
C33 N23 1.320(2) . ?
C26 H26 0.9500 . ?
C26 C27 1.376(3) . ?
C30 C29 1.395(2) . ?
C31 H31A 0.9800 . ?
C31 H31B 0.9800 . ?
C31 H31C 0.9800 . ?
N23 C34 1.334(2) . ?
C27 H27 0.9500 . ?
C27 C28 1.392(3) . ?
C29 H29 0.9500 . ?
C29 C28 1.380(3) . ?
C34 H34 0.9500 . ?
C34 C35 1.360(3) . ?
C28 H28 0.9500 . ?
C35 H35 0.9500 . ?

loop_
_exptl_oxdiff_crystal_face_indexfrac_h
_exptl_oxdiff_crystal_face_indexfrac_k
_exptl_oxdiff_crystal_face_indexfrac_l
_exptl_oxdiff_crystal_face_x
_exptl_oxdiff_crystal_face_y
_exptl_oxdiff_crystal_face_z
0.9982 -0.0003 0.0006 0.0322 0.0833 0.0161
-0.9982 0.0003 -0.0006 -0.0322 -0.0833 -0.0161
0.0011 -0.9994 -0.0000 -0.0613 -0.0048 0.1483
-0.0000 0.0002 -0.9983 0.0522 -0.0242 0.0207
0.0000 -0.0002 0.9983 -0.0522 0.0242 -0.0207
-0.0011 0.9997 -1.9966 0.1657 -0.0436 -0.1069
